data_2015111
loop_
_publ_author_name
'Pestov, Alexander V.'
'Peresypkina, Eugenia V.'
'Virovets, Alexander V.'
'Podberezskaya, Nina V.'
'Yatluk, Yury G.'
'Skorik, Yury A.'

_publ_section_title
;
 Bis[<i>N</i>-(2-hydroxyethyl)-\b-alaninato]copper(II)
;
_journal_coeditor_code BG1015
_journal_issue 12
_journal_name_full 'Acta Crystallographica Section C'
_journal_page_first m510
_journal_page_last m512
_journal_paper_doi 10.1107/S0108270105033780
_journal_volume 61
_journal_year 2005
_chemical_formula_iupac '[Cu (C5 H10 N1 O3)2]'
_chemical_formula_moiety 'C10 H20 Cu N2 O6'
_chemical_formula_sum 'C10 H20 Cu N2 O6'
_chemical_formula_weight 327.82
_chemical_name_systematic
;
Bis[N-(2-hydroxyethyl)-\b-alaninato]copper(II)
;
_space_group_IT_number 14
_symmetry_cell_setting monoclinic
_symmetry_space_group_name_Hall '-P 2yn'
_symmetry_space_group_name_H-M 'P 1 21/n 1'
_atom_sites_solution_hydrogens geom
_atom_sites_solution_primary direct
_atom_sites_solution_secondary difmap
_audit_creation_method SHELXL97
_cell_angle_alpha 90.00
_cell_angle_beta 96.779(3)
_cell_angle_gamma 90.00
_cell_formula_units_Z 2
_cell_length_a 9.5257(6)
_cell_length_b 5.6597(3)
_cell_length_c 12.4288(7)
_cell_measurement_reflns_used 1481
_cell_measurement_temperature 295(2)
_cell_measurement_theta_max 28.0879
_cell_measurement_theta_min 2.5536
_cell_volume 665.38(7)
_computing_cell_refinement APEX2
_computing_data_collection 'APEX2 (Bruker, 2005)'
_computing_data_reduction APEX2
_computing_molecular_graphics SHELXTL
_computing_publication_material 'local programs'
_computing_structure_refinement SHELXTL
_computing_structure_solution 'SHELXTL (Bruker, 2005)'
_diffrn_ambient_temperature 295(2)
_diffrn_detector_area_resol_mean 25
_diffrn_measured_fraction_theta_full 0.959
_diffrn_measured_fraction_theta_max 0.945
_diffrn_measurement_device_type 'Bruker X8 APEX CCD area-detector'
_diffrn_measurement_method '\w and \f'
_diffrn_radiation_monochromator graphite
_diffrn_radiation_source 'fine-focus sealed tube'
_diffrn_radiation_type MoK\a
_diffrn_radiation_wavelength 0.71073
_diffrn_reflns_av_R_equivalents 0.0189
_diffrn_reflns_av_sigmaI/netI 0.0295
_diffrn_reflns_limit_h_max 7
_diffrn_reflns_limit_h_min -12
_diffrn_reflns_limit_k_max 6
_diffrn_reflns_limit_k_min -7
_diffrn_reflns_limit_l_max 16
_diffrn_reflns_limit_l_min -16
_diffrn_reflns_number 3238
_diffrn_reflns_theta_full 25.00
_diffrn_reflns_theta_max 28.18
_diffrn_reflns_theta_min 2.55
_diffrn_standards_decay_% 0
_diffrn_standards_interval_count 0
_diffrn_standards_interval_time 0
_diffrn_standards_number 0
_exptl_absorpt_coefficient_mu 1.666
_exptl_absorpt_correction_T_max 0.682
_exptl_absorpt_correction_T_min 0.477
_exptl_absorpt_correction_type multi-scan
_exptl_absorpt_process_details '(SADABS; Sheldrick, 1996)'
_exptl_crystal_colour blue-violet
_exptl_crystal_density_diffrn 1.636
_exptl_crystal_density_method 'not measured'
_exptl_crystal_description block
_exptl_crystal_F_000 342
_exptl_crystal_size_max 0.35
_exptl_crystal_size_mid 0.33
_exptl_crystal_size_min 0.23
_refine_diff_density_max 0.369
_refine_diff_density_min -0.258
_refine_ls_extinction_method none
_refine_ls_goodness_of_fit_ref 1.035
_refine_ls_hydrogen_treatment mixed
_refine_ls_matrix_type full
_refine_ls_number_parameters 91
_refine_ls_number_reflns 1553
_refine_ls_number_restraints 1
_refine_ls_restrained_S_all 1.036
_refine_ls_R_factor_all 0.0430
_refine_ls_R_factor_gt 0.0270
_refine_ls_shift/su_max 0.000
_refine_ls_shift/su_mean 0.000
_refine_ls_structure_factor_coef Fsqd
_refine_ls_weighting_details 'calc w = 1/[\s^2^(Fo^2^)+(0.0293P)^2^+0.3245P] where P = (Fo^2^+2Fc^2^)/3'
_refine_ls_weighting_scheme calc
_refine_ls_wR_factor_gt 0.0624
_refine_ls_wR_factor_ref 0.0694
_reflns_number_gt 1204
_reflns_number_total 1553
_reflns_threshold_expression I>2\s(I)
_cod_data_source_file bg1015.cif
_cod_data_source_block I
_cod_original_sg_symbol_H-M 'P 21/n'
_cod_database_code 2015111
_cod_database_fobs_code 2015111

loop_
_symmetry_equiv_pos_as_xyz
'x, y, z'
'-x+1/2, y+1/2, -z+1/2'
'-x, -y, -z'
'x-1/2, -y-1/2, z-1/2'

loop_
_atom_site_label
_atom_site_fract_x
_atom_site_fract_y
_atom_site_fract_z
_atom_site_U_iso_or_equiv
_atom_site_adp_type
_atom_site_calc_flag
_atom_site_refinement_flags
_atom_site_occupancy
_atom_site_disorder_assembly
_atom_site_disorder_group
_atom_site_type_symbol
Cu1 0.0000 0.0000 0.5000 0.02268(11) Uani d S 1 . . Cu
C1 0.3231(2) 0.1144(5) 0.4834(2) 0.0435(6) Uani d . 1 . . C
H1A 0.3532 0.0410 0.4194 0.052 Uiso calc R 1 . . H
H1B 0.4063 0.1765 0.5268 0.052 Uiso calc R 1 . . H
C2 0.2224(2) 0.3136(4) 0.44997(19) 0.0348(5) Uani d . 1 . . C
H2A 0.2083 0.4073 0.5131 0.042 Uiso calc R 1 . . H
H2B 0.2636 0.4152 0.3992 0.042 Uiso calc R 1 . . H
C3 0.0926(2) 0.1347(4) 0.28765(17) 0.0330(5) Uani d . 1 . . C
H3A 0.1740 0.0314 0.2887 0.040 Uiso calc R 1 . . H
H3B 0.1064 0.2667 0.2402 0.040 Uiso calc R 1 . . H
C4 -0.0391(2) 0.0004(4) 0.24275(17) 0.0334(5) Uani d . 1 . . C
H4A -0.1218 0.0922 0.2548 0.040 Uiso calc R 1 . . H
H4B -0.0394 -0.0185 0.1652 0.040 Uiso calc R 1 . . H
C5 -0.0488(2) -0.2399(4) 0.29391(17) 0.0297(5) Uani d . 1 . . C
N1 0.08360(17) 0.2246(3) 0.39879(13) 0.0247(4) Uani d . 1 . . N
H1 0.0250 0.3520 0.3914 0.030 Uiso calc R 1 . . H
O1 0.2578(2) -0.0569(4) 0.54400(16) 0.0502(5) Uani d D 1 . . O
H2 0.305(3) -0.074(6) 0.5983(18) 0.060 Uiso d D 1 . . H
O2 -0.00510(16) -0.2610(3) 0.39498(11) 0.0300(3) Uani d . 1 . . O
O3 -0.0940(2) -0.4119(3) 0.23863(15) 0.0540(5) Uani d . 1 . . O

loop_
_atom_site_aniso_label
_atom_site_aniso_U_11
_atom_site_aniso_U_22
_atom_site_aniso_U_33
_atom_site_aniso_U_12
_atom_site_aniso_U_13
_atom_site_aniso_U_23
Cu1 0.03225(19) 0.01987(18) 0.01574(18) 0.00165(16) 0.00207(11) -0.00013(16)
C1 0.0319(12) 0.0633(17) 0.0340(14) 0.0060(12) -0.0016(10) -0.0032(14)
C2 0.0352(12) 0.0367(12) 0.0323(13) -0.0073(10) 0.0037(9) -0.0001(11)
C3 0.0415(12) 0.0385(13) 0.0202(11) 0.0022(10) 0.0082(9) 0.0036(10)
C4 0.0442(12) 0.0378(12) 0.0167(10) 0.0062(11) -0.0030(8) 0.0027(11)
C5 0.0340(11) 0.0294(11) 0.0250(11) 0.0088(9) -0.0003(8) -0.0026(10)
N1 0.0288(9) 0.0234(8) 0.0218(9) 0.0050(7) 0.0029(6) 0.0030(7)
O1 0.0499(11) 0.0511(11) 0.0440(12) 0.0056(8) -0.0179(8) 0.0083(9)
O2 0.0481(9) 0.0231(7) 0.0178(8) 0.0034(6) 0.0001(6) -0.0004(6)
O3 0.0840(14) 0.0357(9) 0.0359(10) 0.0033(9) -0.0202(9) -0.0092(9)

loop_
_atom_type_symbol
_atom_type_description
_atom_type_scat_dispersion_real
_atom_type_scat_dispersion_imag
_atom_type_scat_source
C C 0.0033 0.0016 'International Tables Vol C Tables 4.2.6.8 and 6.1.1.4'
H H 0.0000 0.0000 'International Tables Vol C Tables 4.2.6.8 and 6.1.1.4'
N N 0.0061 0.0033 'International Tables Vol C Tables 4.2.6.8 and 6.1.1.4'
O O 0.0106 0.0060 'International Tables Vol C Tables 4.2.6.8 and 6.1.1.4'
Cu Cu 0.3201 1.2651 'International Tables Vol C Tables 4.2.6.8 and 6.1.1.4'

loop_
_geom_angle_atom_site_label_1
_geom_angle_atom_site_label_2
_geom_angle_atom_site_label_3
_geom_angle_site_symmetry_1
_geom_angle_site_symmetry_3
_geom_angle
_geom_angle_publ_flag
N1 Cu1 N1 3_556 . 180.0 ?
N1 Cu1 O1 3_556 3_556 76.42(7) ?
N1 Cu1 O1 . 3_556 103.58(7) ?
N1 Cu1 O1 3_556 . 103.58(7) ?
N1 Cu1 O1 . . 76.42(7) yes
O1 Cu1 O1 3_556 . 180.00(9) ?
O2 Cu1 N1 . 3_556 87.70(7) ?
O2 Cu1 N1 3_556 3_556 92.30(7) ?
O2 Cu1 N1 . . 92.30(7) yes
O2 Cu1 N1 3_556 . 87.70(7) ?
O2 Cu1 O1 . 3_556 90.28(6) ?
O2 Cu1 O1 3_556 3_556 89.72(6) ?
O2 Cu1 O1 . . 89.72(6) yes
O2 Cu1 O1 3_556 . 90.28(6) ?
O2 Cu1 O2 . 3_556 180.0 ?
H1A C1 H1B . . 108.1 ?
C2 C1 H1A . . 109.5 ?
C2 C1 H1B . . 109.5 ?
O1 C1 H1A . . 109.5 ?
O1 C1 H1B . . 109.5 ?
O1 C1 C2 . . 110.73(19) ?
C1 C2 H2A . . 109.3 ?
C1 C2 H2B . . 109.3 ?
H2A C2 H2B . . 107.9 ?
N1 C2 C1 . . 111.72(19) ?
N1 C2 H2A . . 109.3 ?
N1 C2 H2B . . 109.3 ?
H3A C3 H3B . . 107.9 ?
C4 C3 H3A . . 109.2 ?
C4 C3 H3B . . 109.2 ?
N1 C3 H3A . . 109.2 ?
N1 C3 H3B . . 109.2 ?
N1 C3 C4 . . 112.25(17) ?
C3 C4 H4A . . 109.0 ?
C3 C4 H4B . . 109.0 ?
H4A C4 H4B . . 107.8 ?
C5 C4 C3 . . 112.71(18) ?
C5 C4 H4A . . 109.0 ?
C5 C4 H4B . . 109.0 ?
O2 C5 C4 . . 117.91(19) ?
O3 C5 C4 . . 120.61(19) ?
O3 C5 O2 . . 121.4(2) ?
Cu1 N1 H1 . . 106.2 ?
C2 N1 Cu1 . . 110.09(13) ?
C2 N1 H1 . . 106.2 ?
C3 N1 Cu1 . . 115.76(13) ?
C3 N1 C2 . . 111.62(17) ?
C3 N1 H1 . . 106.2 ?
Cu1 O1 H2 . . 132(2) ?
C1 O1 Cu1 . . 106.29(13) ?
C1 O1 H2 . . 108(2) ?
C5 O2 Cu1 . . 124.04(14) ?

loop_
_geom_bond_atom_site_label_1
_geom_bond_atom_site_label_2
_geom_bond_site_symmetry_2
_geom_bond_distance
_geom_bond_publ_flag
Cu1 N1 3_556 2.0172(17) ?
Cu1 N1 . 2.0172(17) yes
Cu1 O1 3_556 2.4733(18) ?
Cu1 O1 . 2.4733(18) yes
Cu1 O2 . 1.9682(14) yes
Cu1 O2 3_556 1.9682(14) ?
C1 H1A . 0.9700 ?
C1 H1B . 0.9700 ?
C1 C2 . 1.507(3) ?
C1 O1 . 1.416(3) ?
C2 H2A . 0.9700 ?
C2 H2B . 0.9700 ?
C2 N1 . 1.486(3) ?
C3 H3A . 0.9700 ?
C3 H3B . 0.9700 ?
C3 C4 . 1.516(3) ?
C3 N1 . 1.484(2) ?
C4 H4A . 0.9700 ?
C4 H4B . 0.9700 ?
C4 C5 . 1.509(3) ?
C5 O2 . 1.282(2) ?
C5 O3 . 1.239(3) ?
N1 H1 . 0.9100 ?
O1 H2 . 0.772(17) ?

loop_
_geom_hbond_atom_site_label_D
_geom_hbond_atom_site_label_H
_geom_hbond_atom_site_label_A
_geom_hbond_site_symmetry_A
_geom_hbond_distance_DH
_geom_hbond_distance_HA
_geom_hbond_distance_DA
_geom_hbond_angle_DHA
N1 H1 O2 1_565 0.91 2.21 3.030(2) 150
O1 H2 O3 4_656 0.772(17) 1.891(18) 2.659(2) 173(3)
